data_1515329
loop_
_publ_author_name
'Aldemir, M\"uge'
'Heinemann, Frank W.'
'Kisch, Horst'

_publ_section_title
;
 Photochemical synthesis of N-adamantylhomoallylamines through addition of
 cyclic olefins to imines catalyzed by alumina grafted cadmium sulfide.
;
_journal_issue 6
_journal_name_full
'Photochemical &amp; photobiological sciences : Official journal of the European Photochemistry Association and the European Society for Photobiology'
_journal_page_first 908
_journal_page_last 913
_journal_paper_doi 10.1039/c1pp05298e
_journal_volume 11
_journal_year 2012
_chemical_formula_moiety 'C34 H42 Cl2 N2'
_chemical_formula_sum 'C34 H42 Cl2 N2'
_chemical_formula_weight 549.60
_chemical_name_systematic
;
?
;
_space_group_IT_number 2
_symmetry_cell_setting triclinic
_symmetry_space_group_name_Hall '-P 1'
_symmetry_space_group_name_H-M 'P -1'
_atom_sites_solution_hydrogens difmap
_atom_sites_solution_primary direct
_atom_sites_solution_secondary difmap
_audit_creation_method SHELXL-97
_cell_angle_alpha 84.03(2)
_cell_angle_beta 82.99(1)
_cell_angle_gamma 83.11(1)
_cell_formula_units_Z 1
_cell_length_a 6.4218(5)
_cell_length_b 10.300(2)
_cell_length_c 10.942(1)
_cell_measurement_reflns_used 36
_cell_measurement_temperature 100(2)
_cell_measurement_theta_max 20.00
_cell_measurement_theta_min 6.00
_cell_volume 710.22(16)
_computing_cell_refinement 'EVALCCD (Duisenberg, 2003)'
_computing_data_collection 'COLLECT (Bruker-Nonius, 2002)'
_computing_data_reduction 'EVALCCD (Duisenberg, 2003)'
_computing_molecular_graphics 'SHELXTL 6.12 (Bruker AXS, 2002)'
_computing_publication_material 'SHELXTL 6.12 (Bruker AXS, 2002)'
_computing_structure_refinement 'SHELXTL 6.12 (Bruker AXS, 2002)'
_computing_structure_solution 'SHELXTL 6.12 (Bruker AXS, 2002)'
_diffrn_ambient_temperature 100(2)
_diffrn_detector_area_resol_mean 9
_diffrn_measured_fraction_theta_full 0.998
_diffrn_measured_fraction_theta_max 0.998
_diffrn_measurement_device_type 'Bruker-Nonius KappaCCD'
_diffrn_measurement_method
;
\w-rotations with 2.00 \% and 380 sec per frame
;
_diffrn_radiation_monochromator graphite
_diffrn_radiation_source 'fine-focus sealed tube'
_diffrn_radiation_type MoK\a
_diffrn_radiation_wavelength 0.71073
_diffrn_reflns_av_R_equivalents 0.0809
_diffrn_reflns_av_sigmaI/netI 0.0602
_diffrn_reflns_limit_h_max 7
_diffrn_reflns_limit_h_min -8
_diffrn_reflns_limit_k_max 12
_diffrn_reflns_limit_k_min -12
_diffrn_reflns_limit_l_max 13
_diffrn_reflns_limit_l_min -13
_diffrn_reflns_number 13053
_diffrn_reflns_theta_full 26.36
_diffrn_reflns_theta_max 26.36
_diffrn_reflns_theta_min 3.22
_exptl_absorpt_coefficient_mu 0.255
_exptl_absorpt_correction_T_max 1.000
_exptl_absorpt_correction_T_min 0.923
_exptl_absorpt_correction_type multi-scan
_exptl_absorpt_process_details 'SADABS, Bruker AXS, 2002'
_exptl_crystal_colour colorless
_exptl_crystal_density_diffrn 1.285
_exptl_crystal_density_method 'not measured'
_exptl_crystal_description needle
_exptl_crystal_F_000 294
_exptl_crystal_size_max 0.23
_exptl_crystal_size_mid 0.06
_exptl_crystal_size_min 0.05
_refine_diff_density_max 0.557
_refine_diff_density_min -0.284
_refine_diff_density_rms 0.063
_refine_ls_extinction_method none
_refine_ls_goodness_of_fit_ref 1.034
_refine_ls_hydrogen_treatment refxyz
_refine_ls_matrix_type full
_refine_ls_number_parameters 235
_refine_ls_number_reflns 2889
_refine_ls_number_restraints 0
_refine_ls_restrained_S_all 1.034
_refine_ls_R_factor_all 0.0864
_refine_ls_R_factor_gt 0.0522
_refine_ls_shift/su_max 0.001
_refine_ls_shift/su_mean 0.000
_refine_ls_structure_factor_coef Fsqd
_refine_ls_weighting_details 'calc w=1/[\s^2^(Fo^2^)+(0.0508P)^2^+0.7014P] where P=(Fo^2^+2Fc^2^)/3'
_refine_ls_weighting_scheme calc
_refine_ls_wR_factor_gt 0.1157
_refine_ls_wR_factor_ref 0.1288
_reflns_number_gt 2050
_reflns_number_total 2889
_reflns_threshold_expression >2sigma(I)
_cod_data_source_file c1pp05298e.txt
_cod_data_source_block ma0504
_cod_original_sg_symbol_Hall -P1
_cod_original_sg_symbol_H-M P-1
_cod_database_code 1515329

loop_
_symmetry_equiv_pos_as_xyz
'x, y, z'
'-x, -y, -z'

loop_
_atom_site_label
_atom_site_type_symbol
_atom_site_fract_x
_atom_site_fract_y
_atom_site_fract_z
_atom_site_U_iso_or_equiv
_atom_site_adp_type
_atom_site_occupancy
_atom_site_symmetry_multiplicity
_atom_site_calc_flag
Cl1 Cl -0.09541(12) 0.68468(7) 0.97141(6) 0.0281(2) Uani 1 1 d
N1 N 0.3529(3) 0.6097(2) 0.3864(2) 0.0171(5) Uani 1 1 d
H1 H 0.431(5) 0.571(3) 0.330(3) 0.021 Uiso 1 1 d
C1 C 0.3228(4) 0.7497(2) 0.3364(2) 0.0132(5) Uani 1 1 d
C2 C 0.3092(5) 0.7491(3) 0.1968(2) 0.0191(6) Uani 1 1 d
H2A H 0.445(5) 0.708(3) 0.159(3) 0.023 Uiso 1 1 d
H2B H 0.194(5) 0.695(3) 0.181(3) 0.023 Uiso 1 1 d
C3 C 0.2658(4) 0.8897(3) 0.1353(2) 0.0205(6) Uani 1 1 d
H3 H 0.263(5) 0.883(3) 0.048(3) 0.025 Uiso 1 1 d
C4 C 0.4466(4) 0.9674(3) 0.1537(2) 0.0212(6) Uani 1 1 d
H4A H 0.579(5) 0.922(3) 0.114(3) 0.025 Uiso 1 1 d
H4B H 0.423(4) 1.059(3) 0.111(3) 0.025 Uiso 1 1 d
C5 C 0.4607(4) 0.9725(3) 0.2915(2) 0.0188(6) Uani 1 1 d
H5 H 0.571(5) 1.019(3) 0.303(3) 0.023 Uiso 1 1 d
C6 C 0.5023(4) 0.8311(3) 0.3532(2) 0.0182(6) Uani 1 1 d
H6A H 0.507(4) 0.835(3) 0.445(3) 0.022 Uiso 1 1 d
H6B H 0.645(5) 0.788(3) 0.313(3) 0.022 Uiso 1 1 d
C7 C 0.1129(4) 0.8176(3) 0.3958(2) 0.0173(6) Uani 1 1 d
H7A H -0.003(5) 0.762(3) 0.385(3) 0.021 Uiso 1 1 d
H7B H 0.116(4) 0.819(3) 0.490(3) 0.021 Uiso 1 1 d
C8 C 0.0714(4) 0.9585(3) 0.3336(2) 0.0189(6) Uani 1 1 d
H8 H -0.054(5) 1.002(3) 0.370(3) 0.023 Uiso 1 1 d
C9 C 0.2518(4) 1.0370(3) 0.3507(3) 0.0210(6) Uani 1 1 d
H9A H 0.260(5) 1.047(3) 0.433(3) 0.025 Uiso 1 1 d
H9B H 0.226(5) 1.126(3) 0.309(3) 0.025 Uiso 1 1 d
C10 C 0.0569(4) 0.9528(3) 0.1968(3) 0.0210(6) Uani 1 1 d
H10A H -0.051(5) 0.905(3) 0.184(3) 0.025 Uiso 1 1 d
H10B H 0.025(5) 1.045(3) 0.152(3) 0.025 Uiso 1 1 d
C11 C 0.4631(4) 0.5748(3) 0.4964(2) 0.0211(6) Uani 1 1 d
H11 H 0.588(5) 0.623(3) 0.491(3) 0.025 Uiso 1 1 d
C12 C 0.3186(4) 0.6061(3) 0.6140(2) 0.0206(6) Uani 1 1 d
C13 C 0.1226(4) 0.5564(3) 0.6420(3) 0.0240(6) Uani 1 1 d
H13 H 0.067(5) 0.504(3) 0.583(3) 0.029 Uiso 1 1 d
C14 C -0.0048(5) 0.5784(3) 0.7522(3) 0.0229(6) Uani 1 1 d
H14 H -0.137(5) 0.547(3) 0.771(3) 0.028 Uiso 1 1 d
C15 C 0.0658(4) 0.6525(3) 0.8348(2) 0.0205(6) Uani 1 1 d
C16 C 0.2587(5) 0.7021(3) 0.8101(3) 0.0254(6) Uani 1 1 d
H16 H 0.302(5) 0.752(3) 0.868(3) 0.030 Uiso 1 1 d
C17 C 0.3832(5) 0.6791(3) 0.6998(3) 0.0241(6) Uani 1 1 d
H17 H 0.524(5) 0.714(3) 0.684(3) 0.029 Uiso 1 1 d

loop_
_atom_site_aniso_label
_atom_site_aniso_U_11
_atom_site_aniso_U_22
_atom_site_aniso_U_33
_atom_site_aniso_U_23
_atom_site_aniso_U_13
_atom_site_aniso_U_12
Cl1 0.0330(4) 0.0276(4) 0.0217(4) -0.0025(3) 0.0029(3) -0.0013(3)
N1 0.0208(12) 0.0129(11) 0.0187(11) -0.0029(9) -0.0063(9) -0.0004(9)
C1 0.0124(13) 0.0130(12) 0.0141(12) -0.0010(10) -0.0022(10) -0.0002(10)
C2 0.0225(15) 0.0182(14) 0.0165(13) -0.0024(10) -0.0031(11) -0.0009(11)
C3 0.0255(15) 0.0239(15) 0.0126(13) -0.0008(11) -0.0039(11) -0.0044(12)
C4 0.0194(15) 0.0262(15) 0.0166(13) 0.0024(11) 0.0004(11) -0.0032(12)
C5 0.0171(14) 0.0169(14) 0.0240(14) -0.0013(11) -0.0044(11) -0.0066(11)
C6 0.0161(14) 0.0175(14) 0.0211(14) -0.0015(11) -0.0035(11) -0.0013(11)
C7 0.0136(13) 0.0187(14) 0.0192(13) -0.0015(11) 0.0001(10) -0.0019(11)
C8 0.0125(13) 0.0190(14) 0.0240(14) -0.0026(11) -0.0007(11) 0.0027(11)
C9 0.0228(15) 0.0190(15) 0.0214(14) -0.0021(11) -0.0021(11) -0.0038(11)
C10 0.0173(14) 0.0195(15) 0.0276(15) 0.0003(11) -0.0076(11) -0.0041(11)
C11 0.0253(15) 0.0156(14) 0.0245(14) 0.0004(11) -0.0119(12) -0.0039(11)
C12 0.0228(15) 0.0172(14) 0.0223(14) 0.0004(11) -0.0080(11) -0.0006(11)
C13 0.0248(15) 0.0266(16) 0.0231(14) -0.0052(12) -0.0102(12) -0.0022(12)
C14 0.0211(15) 0.0196(15) 0.0281(15) 0.0004(11) -0.0061(12) -0.0009(12)
C15 0.0250(15) 0.0157(14) 0.0197(13) -0.0021(10) -0.0031(11) 0.0035(11)
C16 0.0271(16) 0.0264(16) 0.0252(15) -0.0093(12) -0.0064(12) -0.0039(12)
C17 0.0211(15) 0.0231(15) 0.0295(15) -0.0046(12) -0.0066(12) -0.0027(12)

loop_
_atom_type_symbol
_atom_type_description
_atom_type_scat_dispersion_real
_atom_type_scat_dispersion_imag
_atom_type_scat_source
C C 0.0033 0.0016 'International Tables Vol C Tables 4.2.6.8 and 6.1.1.4'
H H 0.0000 0.0000 'International Tables Vol C Tables 4.2.6.8 and 6.1.1.4'
N N 0.0061 0.0033 'International Tables Vol C Tables 4.2.6.8 and 6.1.1.4'
Cl Cl 0.1484 0.1585 'International Tables Vol C Tables 4.2.6.8 and 6.1.1.4'

loop_
_geom_angle_atom_site_label_1
_geom_angle_atom_site_label_2
_geom_angle_atom_site_label_3
_geom_angle
_geom_angle_site_symmetry_1
_geom_angle_site_symmetry_3
C11 N1 C1 119.2(2) . .
C11 N1 H1 104(2) . .
C1 N1 H1 105(2) . .
N1 C1 C2 106.27(19) . .
N1 C1 C6 114.8(2) . .
C2 C1 C6 108.3(2) . .
N1 C1 C7 110.3(2) . .
C2 C1 C7 108.5(2) . .
C6 C1 C7 108.5(2) . .
C1 C2 C3 111.2(2) . .
C1 C2 H2A 108.1(17) . .
C3 C2 H2A 109.5(17) . .
C1 C2 H2B 111.1(16) . .
C3 C2 H2B 109.1(17) . .
H2A C2 H2B 108(2) . .
C10 C3 C4 110.2(2) . .
C10 C3 C2 108.6(2) . .
C4 C3 C2 108.5(2) . .
C10 C3 H3 112.5(18) . .
C4 C3 H3 109.6(17) . .
C2 C3 H3 107.3(17) . .
C5 C4 C3 110.2(2) . .
C5 C4 H4A 110.0(17) . .
C3 C4 H4A 107.6(17) . .
C5 C4 H4B 111.0(16) . .
C3 C4 H4B 109.1(16) . .
H4A C4 H4B 109(2) . .
C9 C5 C4 108.9(2) . .
C9 C5 C6 109.2(2) . .
C4 C5 C6 109.3(2) . .
C9 C5 H5 110.4(17) . .
C4 C5 H5 110.2(18) . .
C6 C5 H5 108.7(18) . .
C1 C6 C5 110.4(2) . .
C1 C6 H6A 108.3(16) . .
C5 C6 H6A 108.8(16) . .
C1 C6 H6B 109.8(15) . .
C5 C6 H6B 108.9(16) . .
H6A C6 H6B 111(2) . .
C1 C7 C8 110.0(2) . .
C1 C7 H7A 107.6(16) . .
C8 C7 H7A 111.5(17) . .
C1 C7 H7B 110.5(16) . .
C8 C7 H7B 110.4(16) . .
H7A C7 H7B 107(2) . .
C10 C8 C9 110.0(2) . .
C10 C8 C7 109.4(2) . .
C9 C8 C7 109.3(2) . .
C10 C8 H8 109.4(18) . .
C9 C8 H8 107.6(17) . .
C7 C8 H8 111.1(18) . .
C5 C9 C8 110.2(2) . .
C5 C9 H9A 110.5(19) . .
C8 C9 H9A 112.1(18) . .
C5 C9 H9B 108.0(17) . .
C8 C9 H9B 108.9(17) . .
H9A C9 H9B 107(2) . .
C8 C10 C3 109.8(2) . .
C8 C10 H10A 111.5(18) . .
C3 C10 H10A 109.1(18) . .
C8 C10 H10B 112.1(16) . .
C3 C10 H10B 108.1(16) . .
H10A C10 H10B 106(2) . .
N1 C11 C12 111.2(2) . .
N1 C11 C11 108.3(3) . 2_666
C12 C11 C11 109.3(3) . 2_666
N1 C11 H11 110.5(17) . .
C12 C11 H11 108.5(16) . .
C11 C11 H11 109.0(18) 2_666 .
C17 C12 C13 117.9(3) . .
C17 C12 C11 120.8(2) . .
C13 C12 C11 121.3(2) . .
C14 C13 C12 121.6(3) . .
C14 C13 H13 117.0(17) . .
C12 C13 H13 121.3(17) . .
C15 C14 C13 118.4(3) . .
C15 C14 H14 119.6(18) . .
C13 C14 H14 122.0(18) . .
C16 C15 C14 121.2(3) . .
C16 C15 Cl1 119.8(2) . .
C14 C15 Cl1 118.9(2) . .
C15 C16 C17 119.4(3) . .
C15 C16 H16 119.3(19) . .
C17 C16 H16 121.3(19) . .
C16 C17 C12 121.4(3) . .
C16 C17 H17 118.3(17) . .
C12 C17 H17 120.3(17) . .

loop_
_geom_bond_atom_site_label_1
_geom_bond_atom_site_label_2
_geom_bond_distance
_geom_bond_site_symmetry_2
Cl1 C15 1.749(3) .
N1 C11 1.462(3) .
N1 C1 1.487(3) .
N1 H1 0.85(3) .
C1 C2 1.541(3) .
C1 C6 1.543(3) .
C1 C7 1.544(3) .
C2 C3 1.541(4) .
C2 H2A 0.99(3) .
C2 H2B 1.01(3) .
C3 C10 1.529(4) .
C3 C4 1.530(4) .
C3 H3 0.96(3) .
C4 C5 1.529(4) .
C4 H4A 0.99(3) .
C4 H4B 1.01(3) .
C5 C9 1.524(4) .
C5 C6 1.548(4) .
C5 H5 0.93(3) .
C6 H6A 1.01(3) .
C6 H6B 1.04(3) .
C7 C8 1.545(4) .
C7 H7A 1.01(3) .
C7 H7B 1.03(3) .
C8 C10 1.519(4) .
C8 C9 1.530(4) .
C8 H8 0.93(3) .
C9 H9A 0.93(3) .
C9 H9B 0.98(3) .
C10 H10A 0.93(3) .
C10 H10B 1.03(3) .
C11 C12 1.531(4) .
C11 C11 1.553(5) 2_666
C11 H11 0.99(3) .
C12 C17 1.391(4) .
C12 C13 1.403(4) .
C13 C14 1.394(4) .
C13 H13 1.01(3) .
C14 C15 1.390(4) .
C14 H14 0.94(3) .
C15 C16 1.382(4) .
C16 C17 1.389(4) .
C16 H16 0.94(3) .
C17 H17 1.00(3) .
